data_7201887
loop_
_publ_author_name
'Kato, Shin-ichiro'
'Nakagaki, Takeshi'
'Shimasaki, Toshiaki'
'Shinmyozu, Teruo'

_publ_section_title
;
 Molecular tubes and capsules : Part III. The first X-ray
 crystallographic evidence of a cyclic aniline trimer via
 self-complementary N--H&#x22EF;\p interactions: the aniline inclusion
 both inside and outside the macrocyclic cavity
;
_journal_issue 5
_journal_name_full CrystEngComm
_journal_page_first 483
_journal_paper_doi 10.1039/b718306b
_journal_volume 10
_journal_year 2008
_chemical_formula_sum 'C96 H104 N4 O12'
_chemical_formula_weight 1505.83
_chemical_name_systematic
;
?
;
_space_group_IT_number 14
_symmetry_cell_setting monoclinic
_symmetry_space_group_name_Hall '-P 2ybc'
_symmetry_space_group_name_H-M 'P 1 21/c 1'
_atom_sites_solution_hydrogens geom
_atom_sites_solution_primary direct
_atom_sites_solution_secondary difmap
_audit_creation_method SHELXL-97
_cell_angle_alpha 90.00
_cell_angle_beta 97.9242(9)
_cell_angle_gamma 90.00
_cell_formula_units_Z 4
_cell_length_a 12.0793(4)
_cell_length_b 29.4107(9)
_cell_length_c 23.5417(8)
_cell_measurement_temperature 113(2)
_cell_volume 8283.6(5)
_computing_cell_refinement PROCESS-AUTO
_computing_data_collection PROCESS-AUTO
_computing_molecular_graphics 'ORTEP 3 for windows'
_computing_structure_refinement 'SHELXL-97 (Sheldrick, 1997)'
_computing_structure_solution 'SHELXS-97 (Sheldrick, 1990)'
_diffrn_ambient_temperature 113(2)
_diffrn_detector_area_resol_mean 10.00
_diffrn_measured_fraction_theta_full 0.952
_diffrn_measured_fraction_theta_max 0.952
_diffrn_measurement_device_type 'Rigaku RAXIS-RAPID'
_diffrn_measurement_method \w
_diffrn_radiation_monochromator graphite
_diffrn_radiation_source 'fine-focus sealed tube'
_diffrn_radiation_type MoK\a
_diffrn_radiation_wavelength 0.71069
_diffrn_reflns_av_R_equivalents 0.0840
_diffrn_reflns_av_sigmaI/netI 0.0756
_diffrn_reflns_limit_h_max 15
_diffrn_reflns_limit_h_min -14
_diffrn_reflns_limit_k_max 37
_diffrn_reflns_limit_k_min -38
_diffrn_reflns_limit_l_max 30
_diffrn_reflns_limit_l_min -30
_diffrn_reflns_number 58764
_diffrn_reflns_theta_full 27.48
_diffrn_reflns_theta_max 27.48
_diffrn_reflns_theta_min 1.11
_exptl_absorpt_coefficient_mu 0.079
_exptl_absorpt_correction_T_max 0.9906
_exptl_absorpt_correction_T_min 0.9337
_exptl_absorpt_correction_type multi-scan
_exptl_absorpt_process_details
;
Higashi, T. (1995). Program for Absorption Correction.
Rigaku Corporation, Tokyo, Japan.
;
_exptl_crystal_colour green
_exptl_crystal_density_diffrn 1.207
_exptl_crystal_density_method 'not measured'
_exptl_crystal_description platelet
_exptl_crystal_F_000 3216
_exptl_crystal_size_max 0.55
_exptl_crystal_size_mid 0.51
_exptl_crystal_size_min 0.12
_refine_diff_density_max 0.453
_refine_diff_density_min -0.317
_refine_diff_density_rms 0.061
_refine_ls_extinction_method none
_refine_ls_goodness_of_fit_ref 1.032
_refine_ls_hydrogen_treatment none
_refine_ls_matrix_type full
_refine_ls_number_parameters 1071
_refine_ls_number_reflns 18092
_refine_ls_number_restraints 0
_refine_ls_restrained_S_all 1.032
_refine_ls_R_factor_all 0.1187
_refine_ls_R_factor_gt 0.0655
_refine_ls_shift/su_max 0.000
_refine_ls_shift/su_mean 0.000
_refine_ls_structure_factor_coef Fsqd
_refine_ls_weighting_details 'calc w=1/[\s^2^(Fo^2^)+(0.0971P)^2^+0.0000P] where P=(Fo^2^+2Fc^2^)/3'
_refine_ls_weighting_scheme calc
_refine_ls_wR_factor_gt 0.1655
_refine_ls_wR_factor_ref 0.1888
_reflns_number_gt 10852
_reflns_number_total 18092
_reflns_threshold_expression >2sigma(I)
_cod_data_source_file b718306b.txt
_cod_data_source_block toluene
_cod_database_code 7201887

loop_
_symmetry_equiv_pos_as_xyz
'x, y, z'
'-x, y+1/2, -z+1/2'
'-x, -y, -z'
'x, -y-1/2, z-1/2'

loop_
_atom_site_label
_atom_site_type_symbol
_atom_site_fract_x
_atom_site_fract_y
_atom_site_fract_z
_atom_site_U_iso_or_equiv
_atom_site_adp_type
_atom_site_occupancy
_atom_site_symmetry_multiplicity
_atom_site_calc_flag
_atom_site_refinement_flags
_atom_site_disorder_assembly
_atom_site_disorder_group
C1 C 0.46362(18) -0.00208(7) 0.81244(9) 0.0221(5) Uani 1 1 d . . .
C2 C 0.40832(18) -0.04777(7) 0.80562(9) 0.0237(5) Uani 1 1 d . . .
O1 O 0.33165(13) -0.05977(5) 0.77085(7) 0.0302(4) Uani 1 1 d . . .
N1 N 0.46524(15) -0.07509(6) 0.84851(8) 0.0238(4) Uani 1 1 d . . .
C3 C 0.54905(18) -0.05151(7) 0.88299(10) 0.0247(5) Uani 1 1 d . . .
O2 O 0.60670(14) -0.06653(5) 0.92428(7) 0.0343(4) Uani 1 1 d . . .
C4 C 0.54859(18) -0.00452(7) 0.85839(9) 0.0224(5) Uani 1 1 d . . .
C5 C 0.61733(18) 0.03202(7) 0.87603(9) 0.0236(5) Uani 1 1 d . . .
H1 H 0.6757 0.0303 0.9074 0.028 Uiso 1 1 calc R . .
C6 C 0.59403(18) 0.07131(7) 0.84417(9) 0.0218(5) Uani 1 1 d . . .
C7 C 0.64789(19) 0.11704(7) 0.85211(10) 0.0243(5) Uani 1 1 d . . .
O3 O 0.72204(14) 0.12937(5) 0.88821(7) 0.0326(4) Uani 1 1 d . . .
N2 N 0.59384(15) 0.14452(6) 0.80860(8) 0.0232(4) Uani 1 1 d . . .
C8 C 0.50934(18) 0.12123(7) 0.77372(10) 0.0233(5) Uani 1 1 d . . .
O4 O 0.45124(14) 0.13686(5) 0.73290(7) 0.0319(4) Uani 1 1 d . . .
C9 C 0.50925(18) 0.07398(7) 0.79817(9) 0.0215(5) Uani 1 1 d . . .
C10 C 0.43981(18) 0.03727(7) 0.78061(9) 0.0232(5) Uani 1 1 d . . .
H2 H 0.3810 0.0391 0.7494 0.028 Uiso 1 1 calc R . .
C11 C 0.62000(19) 0.19251(7) 0.80280(10) 0.0266(5) Uani 1 1 d . . .
H3 H 0.6389 0.2059 0.8415 0.032 Uiso 1 1 calc R . .
H4 H 0.5528 0.2084 0.7835 0.032 Uiso 1 1 calc R . .
C12 C 0.71600(18) 0.20061(7) 0.76904(9) 0.0225(5) Uani 1 1 d . . .
C13 C 0.77458(18) 0.16688(7) 0.74626(9) 0.0238(5) Uani 1 1 d . . .
H5 H 0.7545 0.1361 0.7514 0.029 Uiso 1 1 calc R . .
C14 C 0.86447(17) 0.17662(7) 0.71512(9) 0.0209(4) Uani 1 1 d . . .
C15 C 0.92945(18) 0.14209(7) 0.69357(9) 0.0233(5) Uani 1 1 d . . .
H6 H 0.9127 0.1111 0.7002 0.028 Uiso 1 1 calc R . .
C16 C 1.01555(18) 0.15216(7) 0.66353(9) 0.0218(5) Uani 1 1 d . . .
C17 C 1.03790(17) 0.19857(7) 0.65239(9) 0.0224(5) Uani 1 1 d . . .
C18 C 0.97815(18) 0.23315(7) 0.67327(9) 0.0229(5) Uani 1 1 d . . .
H7 H 0.9952 0.2639 0.6658 0.027 Uiso 1 1 calc R . .
C19 C 0.89127(18) 0.22293(7) 0.70591(9) 0.0216(5) Uani 1 1 d . . .
C20 C 0.83043(18) 0.25765(7) 0.72959(9) 0.0236(5) Uani 1 1 d . . .
H8 H 0.8473 0.2887 0.7234 0.028 Uiso 1 1 calc R . .
C21 C 0.74742(18) 0.24675(7) 0.76139(9) 0.0231(5) Uani 1 1 d . . .
O5 O 0.68676(13) 0.27727(5) 0.78809(7) 0.0280(4) Uani 1 1 d . . .
C22 C 0.7137(2) 0.32487(7) 0.78408(10) 0.0286(5) Uani 1 1 d . . .
H9 H 0.7047 0.3346 0.7434 0.034 Uiso 1 1 calc R . .
H10 H 0.7919 0.3305 0.8013 0.034 Uiso 1 1 calc R . .
C23 C 0.6341(2) 0.35078(7) 0.81630(10) 0.0317(5) Uani 1 1 d . . .
H11 H 0.6405 0.3837 0.8083 0.038 Uiso 1 1 calc R . .
H12 H 0.5566 0.3413 0.8021 0.038 Uiso 1 1 calc R . .
C24 C 0.6566(2) 0.34314(9) 0.88018(11) 0.0389(6) Uani 1 1 d . . .
H13 H 0.7331 0.3539 0.8945 0.047 Uiso 1 1 calc R . .
H14 H 0.6539 0.3101 0.8879 0.047 Uiso 1 1 calc R . .
C25 C 0.5734(2) 0.36747(9) 0.91352(12) 0.0443(7) Uani 1 1 d . . .
H15 H 0.5984 0.3634 0.9551 0.053 Uiso 1 1 calc R . .
H16 H 0.5755 0.4004 0.9051 0.053 Uiso 1 1 calc R . .
C26 C 0.4547(2) 0.35140(10) 0.90042(14) 0.0516(8) Uani 1 1 d . . .
H17 H 0.4281 0.3569 0.8593 0.062 Uiso 1 1 calc R . .
H18 H 0.4076 0.3697 0.9230 0.062 Uiso 1 1 calc R . .
C27 C 0.4397(3) 0.30178(12) 0.9134(2) 0.1061(18) Uani 1 1 d . . .
H19 H 0.4838 0.2833 0.8901 0.159 Uiso 1 1 calc R . .
H20 H 0.3605 0.2937 0.9043 0.159 Uiso 1 1 calc R . .
H21 H 0.4649 0.2961 0.9541 0.159 Uiso 1 1 calc R . .
O6 O 1.12204(12) 0.20463(5) 0.61970(7) 0.0255(3) Uani 1 1 d . . .
C28 C 1.14487(19) 0.25024(7) 0.60287(10) 0.0251(5) Uani 1 1 d . . .
H22 H 1.1718 0.2688 0.6370 0.030 Uiso 1 1 calc R . .
H23 H 1.0761 0.2644 0.5827 0.030 Uiso 1 1 calc R . .
C29 C 1.23315(19) 0.24759(7) 0.56369(10) 0.0268(5) Uani 1 1 d . . .
H24 H 1.2044 0.2294 0.5294 0.032 Uiso 1 1 calc R . .
H25 H 1.2997 0.2319 0.5838 0.032 Uiso 1 1 calc R . .
C30 C 1.26733(19) 0.29466(7) 0.54466(10) 0.0271(5) Uani 1 1 d . . .
H26 H 1.2001 0.3107 0.5258 0.032 Uiso 1 1 calc R . .
H27 H 1.2982 0.3124 0.5789 0.032 Uiso 1 1 calc R . .
C31 C 1.35368(19) 0.29266(7) 0.50346(10) 0.0285(5) Uani 1 1 d . . .
H28 H 1.4220 0.2778 0.5230 0.034 Uiso 1 1 calc R . .
H29 H 1.3241 0.2735 0.4702 0.034 Uiso 1 1 calc R . .
C32 C 1.3848(2) 0.33892(8) 0.48179(11) 0.0339(6) Uani 1 1 d . . .
H30 H 1.3166 0.3539 0.4624 0.041 Uiso 1 1 calc R . .
H31 H 1.4153 0.3580 0.5149 0.041 Uiso 1 1 calc R . .
C33 C 1.4705(2) 0.33606(10) 0.44034(13) 0.0504(7) Uani 1 1 d . . .
H32 H 1.5392 0.3221 0.4597 0.076 Uiso 1 1 calc R . .
H33 H 1.4870 0.3667 0.4275 0.076 Uiso 1 1 calc R . .
H34 H 1.4406 0.3175 0.4072 0.076 Uiso 1 1 calc R . .
C34 C 1.09097(19) 0.11667(6) 0.64178(10) 0.0246(5) Uani 1 1 d . . .
H35 H 1.0899 0.1209 0.6000 0.029 Uiso 1 1 calc R . .
H36 H 1.1686 0.1217 0.6604 0.029 Uiso 1 1 calc R . .
N3 N 1.05876(15) 0.07005(6) 0.65257(8) 0.0231(4) Uani 1 1 d . . .
C35 C 0.98275(19) 0.04539(7) 0.61453(10) 0.0255(5) Uani 1 1 d . . .
O7 O 0.93499(15) 0.05907(5) 0.56970(7) 0.0368(4) Uani 1 1 d . . .
C36 C 0.97644(18) -0.00060(7) 0.64050(9) 0.0228(5) Uani 1 1 d . . .
C37 C 0.91270(18) -0.03745(7) 0.61939(10) 0.0241(5) Uani 1 1 d . . .
H37 H 0.8618 -0.0362 0.5849 0.029 Uiso 1 1 calc R . .
C38 C 0.92894(18) -0.07632(7) 0.65260(9) 0.0229(5) Uani 1 1 d . . .
C39 C 0.87813(19) -0.12225(7) 0.64214(10) 0.0256(5) Uani 1 1 d . . .
O8 O 0.81155(14) -0.13494(5) 0.60252(7) 0.0325(4) Uani 1 1 d . . .
N4 N 0.92503(15) -0.14935(6) 0.68797(8) 0.0248(4) Uani 1 1 d . . .
C40 C 0.99814(18) -0.12492(7) 0.72762(10) 0.0239(5) Uani 1 1 d . . .
O9 O 1.04543(13) -0.13968(5) 0.77252(7) 0.0305(4) Uani 1 1 d . . .
C41 C 1.00277(17) -0.07804(7) 0.70345(9) 0.0215(5) Uani 1 1 d . . .
C42 C 1.06712(18) -0.04086(7) 0.72466(9) 0.0228(5) Uani 1 1 d . . .
H38 H 1.1181 -0.0420 0.7592 0.027 Uiso 1 1 calc R . .
C43 C 1.05044(18) -0.00197(7) 0.69102(9) 0.0223(5) Uani 1 1 d . . .
C44 C 1.10408(18) 0.04404(7) 0.69922(9) 0.0230(5) Uani 1 1 d . . .
O10 O 1.17283(13) 0.05710(5) 0.73807(7) 0.0291(4) Uani 1 1 d . . .
C45 C 0.89830(19) -0.19722(7) 0.69324(11) 0.0275(5) Uani 1 1 d . . .
H39 H 0.9650 -0.2132 0.7128 0.033 Uiso 1 1 calc R . .
H40 H 0.8805 -0.2104 0.6544 0.033 Uiso 1 1 calc R . .
C46 C 0.80138(18) -0.20565(7) 0.72601(10) 0.0249(5) Uani 1 1 d . . .
C47 C 0.74348(18) -0.17182(7) 0.74932(10) 0.0244(5) Uani 1 1 d . . .
H41 H 0.7646 -0.1411 0.7447 0.029 Uiso 1 1 calc R . .
C48 C 0.65371(18) -0.18137(7) 0.77990(9) 0.0233(5) Uani 1 1 d . . .
C49 C 0.59181(18) -0.14696(7) 0.80365(9) 0.0243(5) Uani 1 1 d . . .
H42 H 0.6102 -0.1160 0.7982 0.029 Uiso 1 1 calc R . .
C50 C 0.50661(18) -0.15696(7) 0.83411(9) 0.0232(5) Uani 1 1 d . . .
C51 C 0.48059(17) -0.20366(7) 0.84290(9) 0.0234(5) Uani 1 1 d . . .
C52 C 0.53629(18) -0.23797(7) 0.81955(10) 0.0247(5) Uani 1 1 d . . .
H43 H 0.5166 -0.2687 0.8254 0.030 Uiso 1 1 calc R . .
C53 C 0.62283(18) -0.22789(7) 0.78690(9) 0.0237(5) Uani 1 1 d . . .
C54 C 0.68212(18) -0.26264(7) 0.76210(10) 0.0250(5) Uani 1 1 d . . .
H44 H 0.6621 -0.2936 0.7663 0.030 Uiso 1 1 calc R . .
C55 C 0.76803(18) -0.25183(7) 0.73217(10) 0.0239(5) Uani 1 1 d . . .
O11 O 0.83014(13) -0.28255(5) 0.70643(7) 0.0271(4) Uani 1 1 d . . .
C56 C 0.79153(19) -0.32890(7) 0.70198(10) 0.0278(5) Uani 1 1 d . . .
H45 H 0.7161 -0.3302 0.6794 0.033 Uiso 1 1 calc R . .
H46 H 0.7869 -0.3413 0.7407 0.033 Uiso 1 1 calc R . .
C57 C 0.8724(2) -0.35656(7) 0.67292(11) 0.0315(5) Uani 1 1 d . . .
H47 H 0.8404 -0.3873 0.6650 0.038 Uiso 1 1 calc R . .
H48 H 0.9424 -0.3601 0.6998 0.038 Uiso 1 1 calc R . .
C58 C 0.9014(2) -0.33669(8) 0.61672(11) 0.0357(6) Uani 1 1 d . . .
H49 H 0.9059 -0.3617 0.5890 0.043 Uiso 1 1 calc R . .
H50 H 0.8406 -0.3160 0.6003 0.043 Uiso 1 1 calc R . .
C59 C 1.0111(2) -0.31073(8) 0.62432(11) 0.0389(6) Uani 1 1 d . . .
H51 H 1.0722 -0.3321 0.6382 0.047 Uiso 1 1 calc R . .
H52 H 1.0084 -0.2874 0.6544 0.047 Uiso 1 1 calc R . .
C60 C 1.0397(3) -0.28726(10) 0.56994(13) 0.0541(8) Uani 1 1 d . . .
H53 H 0.9771 -0.2669 0.5549 0.065 Uiso 1 1 calc R . .
H54 H 1.1068 -0.2681 0.5803 0.065 Uiso 1 1 calc R . .
C61 C 1.0614(3) -0.31997(10) 0.52298(13) 0.0523(8) Uani 1 1 d . . .
H55 H 1.1206 -0.3413 0.5380 0.079 Uiso 1 1 calc R . .
H56 H 1.0848 -0.3029 0.4909 0.079 Uiso 1 1 calc R . .
H57 H 0.9929 -0.3369 0.5096 0.079 Uiso 1 1 calc R . .
O12 O 0.39815(13) -0.20964(5) 0.87634(7) 0.0275(4) Uani 1 1 d . . .
C62 C 0.37259(19) -0.25554(7) 0.89125(10) 0.0260(5) Uani 1 1 d . . .
H58 H 0.4407 -0.2709 0.9103 0.031 Uiso 1 1 calc R . .
H59 H 0.3436 -0.2729 0.8563 0.031 Uiso 1 1 calc R . .
C63 C 0.28576(19) -0.25331(7) 0.93119(10) 0.0266(5) Uani 1 1 d . . .
H60 H 0.2207 -0.2355 0.9130 0.032 Uiso 1 1 calc R . .
H61 H 0.3172 -0.2376 0.9670 0.032 Uiso 1 1 calc R . .
C64 C 0.2477(2) -0.30082(7) 0.94541(10) 0.0278(5) Uani 1 1 d . . .
H62 H 0.3137 -0.3186 0.9624 0.033 Uiso 1 1 calc R . .
H63 H 0.2157 -0.3161 0.9094 0.033 Uiso 1 1 calc R . .
C65 C 0.1611(2) -0.30117(7) 0.98677(10) 0.0283(5) Uani 1 1 d . . .
H64 H 0.1947 -0.2880 1.0239 0.034 Uiso 1 1 calc R . .
H65 H 0.0971 -0.2818 0.9711 0.034 Uiso 1 1 calc R . .
C66 C 0.1192(2) -0.34853(8) 0.99678(11) 0.0341(6) Uani 1 1 d . . .
H66 H 0.1832 -0.3676 1.0133 0.041 Uiso 1 1 calc R . .
H67 H 0.0882 -0.3619 0.9594 0.041 Uiso 1 1 calc R . .
C67 C 0.0303(2) -0.35025(10) 1.03641(13) 0.0515(8) Uani 1 1 d . . .
H68 H 0.0614 -0.3387 1.0743 0.077 Uiso 1 1 calc R . .
H69 H 0.0056 -0.3817 1.0400 0.077 Uiso 1 1 calc R . .
H70 H -0.0336 -0.3314 1.0206 0.077 Uiso 1 1 calc R . .
C68 C 0.43593(19) -0.12202(7) 0.85969(10) 0.0252(5) Uani 1 1 d . . .
H71 H 0.3565 -0.1271 0.8441 0.030 Uiso 1 1 calc R . .
H72 H 0.4436 -0.1267 0.9017 0.030 Uiso 1 1 calc R . .
C69 C 0.6940(4) -0.04670(12) 1.07650(17) 0.0897(13) Uani 1 1 d . . .
H73 H 0.6186 -0.0527 1.0567 0.135 Uiso 1 1 calc R . .
H74 H 0.6980 -0.0553 1.1169 0.135 Uiso 1 1 calc R . .
H75 H 0.7484 -0.0645 1.0586 0.135 Uiso 1 1 calc R . .
C70 C 0.7197(3) 0.00243(11) 1.07234(13) 0.0584(9) Uani 1 1 d . . .
C71 C 0.8028(3) 0.02276(15) 1.11012(14) 0.0699(11) Uani 1 1 d . . .
H76 H 0.8436 0.0050 1.1396 0.084 Uiso 1 1 calc R . .
C72 C 0.8268(3) 0.06683(17) 1.1061(2) 0.0851(13) Uani 1 1 d . . .
H77 H 0.8827 0.0797 1.1337 0.102 Uiso 1 1 calc R . .
C73 C 0.7746(4) 0.09390(14) 1.06415(17) 0.0760(11) Uani 1 1 d . . .
H78 H 0.7954 0.1248 1.0609 0.091 Uiso 1 1 calc R . .
C74 C 0.6875(4) 0.07419(13) 1.02531(15) 0.0721(11) Uani 1 1 d . . .
H79 H 0.6474 0.0922 0.9959 0.087 Uiso 1 1 calc R . .
C75 C 0.6610(3) 0.02870(12) 1.03040(12) 0.0561(8) Uani 1 1 d . . .
H80 H 0.6020 0.0156 1.0047 0.067 Uiso 1 1 calc R . .
C76 C 0.8660(4) -0.09104(15) 0.9091(3) 0.178(3) Uani 1 1 d . . .
H81 H 0.8087 -0.1045 0.8805 0.267 Uiso 1 1 calc R . .
H82 H 0.8426 -0.0933 0.9472 0.267 Uiso 1 1 calc R . .
H83 H 0.9368 -0.1073 0.9089 0.267 Uiso 1 1 calc R . .
C77 C 0.8814(3) -0.04194(12) 0.8947(2) 0.0652(10) Uani 1 1 d . . .
C78 C 0.8903(3) -0.0099(2) 0.93698(17) 0.0936(16) Uani 1 1 d . . .
H84 H 0.8840 -0.0187 0.9752 0.112 Uiso 1 1 calc R . .
C79 C 0.9088(3) 0.0360(2) 0.9245(3) 0.122(3) Uani 1 1 d . . .
H85 H 0.9171 0.0585 0.9536 0.147 Uiso 1 1 calc R . .
C80 C 0.9143(3) 0.04671(15) 0.8678(4) 0.122(3) Uani 1 1 d . . .
H86 H 0.9264 0.0773 0.8573 0.146 Uiso 1 1 calc R . .
C81 C 0.9026(4) 0.0142(2) 0.8278(2) 0.114(2) Uani 1 1 d . . .
H87 H 0.9059 0.0220 0.7889 0.137 Uiso 1 1 calc R . .
C82 C 0.8865(3) -0.02853(15) 0.84160(18) 0.0794(12) Uani 1 1 d . . .
H88 H 0.8782 -0.0507 0.8119 0.095 Uiso 1 1 calc R . .
C83 C 0.3568(3) 0.12063(10) 0.57109(16) 0.0682(10) Uani 1 1 d . . .
H89 H 0.4084 0.1283 0.6056 0.102 Uiso 1 1 calc R . .
H90 H 0.2939 0.1420 0.5668 0.102 Uiso 1 1 calc R . .
H91 H 0.3962 0.1227 0.5375 0.102 Uiso 1 1 calc R . .
C84 C 0.3139(2) 0.07302(9) 0.57628(12) 0.0426(7) Uani 1 1 d . . .
C85 C 0.3591(2) 0.04451(10) 0.61996(12) 0.0439(7) Uani 1 1 d . . .
H92 H 0.4192 0.0551 0.6470 0.053 Uiso 1 1 calc R . .
C86 C 0.3190(2) 0.00099(10) 0.62528(12) 0.0477(7) Uani 1 1 d . . .
H93 H 0.3518 -0.0179 0.6558 0.057 Uiso 1 1 calc R . .
C87 C 0.2324(2) -0.01529(10) 0.58682(12) 0.0469(7) Uani 1 1 d . . .
H94 H 0.2046 -0.0452 0.5904 0.056 Uiso 1 1 calc R . .
C88 C 0.1867(3) 0.01277(11) 0.54294(12) 0.0511(8) Uani 1 1 d . . .
H95 H 0.1272 0.0020 0.5156 0.061 Uiso 1 1 calc R . .
C89 C 0.2265(3) 0.05633(10) 0.53826(12) 0.0504(8) Uani 1 1 d . . .
H96 H 0.1928 0.0753 0.5081 0.061 Uiso 1 1 calc R . .
C90 C 0.6264(6) 0.0474(3) 0.5433(3) 0.0694(19) Uani 0.67 1 d P A 1
H97 H 0.6491 0.0794 0.5452 0.104 Uiso 0.67 1 calc PR A 1
H98 H 0.5467 0.0453 0.5285 0.104 Uiso 0.67 1 calc PR A 1
H99 H 0.6699 0.0309 0.5178 0.104 Uiso 0.67 1 calc PR A 1
C91 C 0.6474(3) 0.02664(16) 0.6032(2) 0.0427(10) Uani 0.67 1 d P A 1
C92 C 0.6909(6) 0.0522(2) 0.6498(3) 0.0477(17) Uani 0.67 1 d P A 1
H100 H 0.7100 0.0831 0.6444 0.057 Uiso 0.67 1 calc PR A 1
C93 C 0.7071(4) 0.03404(18) 0.7038(2) 0.0491(13) Uani 0.67 1 d P A 1
H101 H 0.7375 0.0522 0.7355 0.059 Uiso 0.67 1 calc PR A 1
C94 C 0.6794(4) -0.01078(16) 0.7122(2) 0.0466(11) Uani 0.67 1 d P A 1
H102 H 0.6905 -0.0237 0.7496 0.056 Uiso 0.67 1 calc PR A 1
C95 C 0.6352(5) -0.0367(2) 0.6655(3) 0.0528(15) Uani 0.67 1 d P A 1
H103 H 0.6139 -0.0673 0.6707 0.063 Uiso 0.67 1 calc PR A 1
C96 C 0.6214(2) -0.01674(11) 0.60837(16) 0.0581(9) Uani 1 1 d . . .
H111 H 0.5945 -0.0344 0.5756 0.070 Uiso 0.67 1 calc PR A 1
H112 H 0.6018 -0.0475 0.5999 0.070 Uiso 0.33 1 calc PR A 2
C97 C 0.6370(12) -0.0402(4) 0.6980(5) 0.054(3) Uani 0.33 1 d P A 2
H104 H 0.6576 -0.0283 0.7370 0.082 Uiso 0.33 1 calc PR A 2
H105 H 0.6888 -0.0646 0.6910 0.082 Uiso 0.33 1 calc PR A 2
H106 H 0.5607 -0.0523 0.6940 0.082 Uiso 0.33 1 calc PR A 2
C98 C 0.6430(8) -0.0033(3) 0.6561(5) 0.050(2) Uani 0.33 1 d P A 2
C99 C 0.6732(11) 0.0399(4) 0.6725(6) 0.041(3) Uani 0.33 1 d P A 2
H107 H 0.6912 0.0469 0.7121 0.049 Uiso 0.33 1 calc PR A 2
C100 C 0.6782(11) 0.0744(4) 0.6314(6) 0.062(4) Uani 0.33 1 d P A 2
H108 H 0.6962 0.1048 0.6427 0.074 Uiso 0.33 1 calc PR A 2
C101 C 0.6558(10) 0.0624(4) 0.5741(5) 0.059(3) Uani 0.33 1 d P A 2
H109 H 0.6608 0.0846 0.5453 0.071 Uiso 0.33 1 calc PR A 2
C102 C 0.6276(9) 0.0202(4) 0.5594(7) 0.058(3) Uani 0.33 1 d P A 2
H110 H 0.6111 0.0120 0.5201 0.070 Uiso 0.33 1 calc PR A 2

loop_
_atom_site_aniso_label
_atom_site_aniso_U_11
_atom_site_aniso_U_22
_atom_site_aniso_U_33
_atom_site_aniso_U_23
_atom_site_aniso_U_13
_atom_site_aniso_U_12
C1 0.0229(11) 0.0186(10) 0.0272(11) -0.0014(9) 0.0120(9) 0.0019(9)
C2 0.0257(11) 0.0201(10) 0.0275(12) -0.0025(9) 0.0114(10) 0.0021(10)
O1 0.0289(8) 0.0246(8) 0.0362(9) -0.0044(7) 0.0010(8) -0.0028(7)
N1 0.0277(10) 0.0174(8) 0.0276(10) -0.0008(8) 0.0085(8) -0.0029(8)
C3 0.0256(11) 0.0230(11) 0.0266(12) 0.0004(9) 0.0075(10) -0.0006(10)
O2 0.0405(10) 0.0281(8) 0.0328(9) 0.0081(7) -0.0006(8) -0.0041(8)
C4 0.0259(11) 0.0181(10) 0.0247(11) 0.0014(9) 0.0092(9) 0.0008(10)
C5 0.0245(11) 0.0215(10) 0.0251(11) 0.0002(9) 0.0047(9) -0.0011(10)
C6 0.0227(11) 0.0191(10) 0.0258(11) -0.0018(9) 0.0107(9) 0.0005(9)
C7 0.0261(11) 0.0213(10) 0.0282(12) 0.0002(9) 0.0132(10) -0.0009(10)
O3 0.0343(9) 0.0280(8) 0.0351(10) -0.0009(7) 0.0029(8) -0.0070(8)
N2 0.0249(9) 0.0179(8) 0.0283(10) 0.0019(8) 0.0088(8) -0.0002(8)
C8 0.0253(11) 0.0190(10) 0.0275(12) -0.0006(9) 0.0098(10) 0.0027(10)
O4 0.0373(9) 0.0222(8) 0.0352(10) 0.0034(7) 0.0022(8) 0.0058(7)
C9 0.0241(11) 0.0158(9) 0.0266(12) 0.0009(9) 0.0111(9) 0.0024(9)
C10 0.0237(11) 0.0189(10) 0.0279(12) -0.0014(9) 0.0061(9) 0.0017(9)
C11 0.0312(12) 0.0155(10) 0.0362(13) -0.0010(9) 0.0160(10) -0.0024(10)
C12 0.0250(11) 0.0193(10) 0.0241(11) -0.0004(9) 0.0070(9) -0.0016(9)
C13 0.0279(11) 0.0149(9) 0.0295(12) 0.0016(9) 0.0074(10) 0.0000(9)
C14 0.0228(11) 0.0176(10) 0.0228(11) 0.0011(8) 0.0043(9) 0.0001(9)
C15 0.0283(11) 0.0157(9) 0.0269(11) 0.0017(9) 0.0076(10) -0.0013(9)
C16 0.0260(11) 0.0172(10) 0.0226(11) -0.0010(8) 0.0048(9) -0.0004(9)
C17 0.0230(10) 0.0210(10) 0.0241(11) 0.0004(9) 0.0067(9) -0.0037(9)
C18 0.0287(11) 0.0160(9) 0.0248(11) 0.0011(9) 0.0068(9) -0.0018(9)
C19 0.0233(11) 0.0180(10) 0.0239(11) 0.0010(9) 0.0046(9) -0.0006(9)
C20 0.0294(12) 0.0145(9) 0.0272(12) 0.0019(9) 0.0055(10) -0.0007(9)
C21 0.0245(11) 0.0190(10) 0.0263(11) -0.0028(9) 0.0047(9) 0.0010(9)
O5 0.0317(8) 0.0167(7) 0.0385(9) -0.0031(7) 0.0155(7) -0.0015(7)
C22 0.0363(13) 0.0157(10) 0.0361(13) -0.0008(9) 0.0130(11) -0.0018(10)
C23 0.0416(14) 0.0196(10) 0.0360(14) 0.0003(10) 0.0129(11) 0.0022(11)
C24 0.0405(14) 0.0401(14) 0.0363(14) -0.0047(12) 0.0060(12) 0.0015(13)
C25 0.0487(16) 0.0461(15) 0.0404(15) -0.0045(13) 0.0140(13) 0.0069(14)
C26 0.0492(17) 0.0495(17) 0.0601(19) 0.0097(15) 0.0215(15) 0.0055(15)
C27 0.065(2) 0.073(3) 0.183(5) 0.070(3) 0.023(3) -0.010(2)
O6 0.0302(8) 0.0159(7) 0.0335(9) 0.0021(6) 0.0158(7) -0.0020(7)
C28 0.0274(11) 0.0177(10) 0.0318(12) 0.0011(9) 0.0103(10) -0.0039(10)
C29 0.0297(12) 0.0197(10) 0.0330(13) 0.0004(9) 0.0118(10) -0.0016(10)
C30 0.0311(12) 0.0219(10) 0.0304(12) 0.0014(9) 0.0121(10) -0.0014(10)
C31 0.0300(12) 0.0278(11) 0.0294(12) 0.0010(10) 0.0103(10) -0.0010(10)
C32 0.0367(13) 0.0345(13) 0.0327(13) 0.0030(11) 0.0124(11) -0.0084(12)
C33 0.0527(17) 0.0514(17) 0.0530(18) 0.0096(14) 0.0282(15) -0.0096(15)
C34 0.0292(12) 0.0158(10) 0.0304(12) 0.0017(9) 0.0099(10) 0.0004(9)
N3 0.0272(10) 0.0165(8) 0.0268(10) 0.0001(7) 0.0083(8) -0.0008(8)
C35 0.0288(12) 0.0188(10) 0.0301(12) 0.0015(9) 0.0088(10) 0.0017(10)
O7 0.0455(10) 0.0264(8) 0.0359(10) 0.0085(8) -0.0036(8) -0.0041(8)
C36 0.0256(11) 0.0179(10) 0.0267(11) 0.0017(9) 0.0096(10) 0.0002(9)
C37 0.0258(11) 0.0205(10) 0.0269(12) -0.0004(9) 0.0072(9) -0.0013(10)
C38 0.0231(11) 0.0183(10) 0.0301(12) -0.0006(9) 0.0128(10) -0.0002(9)
C39 0.0261(11) 0.0243(11) 0.0293(12) -0.0002(10) 0.0143(10) -0.0017(10)
O8 0.0335(9) 0.0273(8) 0.0364(10) -0.0022(7) 0.0038(8) -0.0060(8)
N4 0.0268(10) 0.0180(8) 0.0312(10) 0.0016(8) 0.0099(8) -0.0021(8)
C40 0.0231(11) 0.0190(10) 0.0317(13) -0.0023(9) 0.0117(10) 0.0018(10)
O9 0.0357(9) 0.0217(8) 0.0343(9) 0.0036(7) 0.0061(8) 0.0032(7)
C41 0.0223(11) 0.0158(9) 0.0288(12) 0.0002(9) 0.0115(9) 0.0015(9)
C42 0.0238(11) 0.0192(10) 0.0265(11) 0.0006(9) 0.0070(9) 0.0038(9)
C43 0.0229(11) 0.0174(10) 0.0286(12) -0.0026(9) 0.0108(9) -0.0004(9)
C44 0.0251(11) 0.0183(10) 0.0276(12) -0.0019(9) 0.0108(10) 0.0032(10)
O10 0.0302(8) 0.0236(8) 0.0332(9) -0.0022(7) 0.0032(7) -0.0021(7)
C45 0.0301(12) 0.0162(10) 0.0384(13) 0.0016(9) 0.0127(11) -0.0003(10)
C46 0.0269(11) 0.0194(10) 0.0296(12) 0.0030(9) 0.0086(10) -0.0020(10)
C47 0.0281(11) 0.0142(9) 0.0322(12) 0.0033(9) 0.0087(10) -0.0015(9)
C48 0.0248(11) 0.0170(10) 0.0284(12) 0.0034(9) 0.0052(10) 0.0001(9)
C49 0.0260(11) 0.0163(10) 0.0313(12) 0.0021(9) 0.0056(10) -0.0009(9)
C50 0.0264(11) 0.0185(10) 0.0250(11) 0.0010(9) 0.0043(9) 0.0005(9)
C51 0.0224(11) 0.0219(10) 0.0271(12) 0.0012(9) 0.0078(9) -0.0035(9)
C52 0.0261(11) 0.0161(10) 0.0325(12) 0.0030(9) 0.0061(10) -0.0024(9)
C53 0.0252(11) 0.0179(10) 0.0277(12) 0.0020(9) 0.0030(10) -0.0011(9)
C54 0.0265(11) 0.0153(10) 0.0338(13) 0.0002(9) 0.0060(10) -0.0032(9)
C55 0.0263(11) 0.0172(10) 0.0287(12) -0.0006(9) 0.0051(10) 0.0006(9)
O11 0.0296(8) 0.0160(7) 0.0382(9) -0.0018(6) 0.0135(7) -0.0022(7)
C56 0.0336(12) 0.0180(10) 0.0326(13) -0.0021(9) 0.0074(11) -0.0057(10)
C57 0.0382(13) 0.0207(11) 0.0373(14) -0.0034(10) 0.0112(11) -0.0004(11)
C58 0.0400(14) 0.0345(13) 0.0329(13) -0.0011(11) 0.0064(11) 0.0032(12)
C59 0.0453(15) 0.0322(13) 0.0412(15) -0.0002(11) 0.0128(13) -0.0040(12)
C60 0.067(2) 0.0433(16) 0.0568(19) 0.0117(14) 0.0262(16) -0.0012(15)
C61 0.0561(18) 0.0564(18) 0.0456(17) 0.0143(15) 0.0108(15) 0.0057(16)
O12 0.0318(9) 0.0188(7) 0.0350(9) 0.0010(7) 0.0159(7) -0.0044(7)
C62 0.0296(12) 0.0188(10) 0.0312(12) 0.0019(9) 0.0094(10) -0.0043(10)
C63 0.0309(12) 0.0215(10) 0.0290(12) -0.0010(9) 0.0096(10) -0.0059(10)
C64 0.0335(12) 0.0246(11) 0.0270(12) 0.0007(9) 0.0102(10) -0.0041(10)
C65 0.0333(12) 0.0271(11) 0.0257(12) -0.0018(10) 0.0086(10) -0.0055(11)
C66 0.0397(14) 0.0321(12) 0.0318(13) 0.0008(10) 0.0095(11) -0.0085(12)
C67 0.0488(17) 0.0506(16) 0.0603(19) 0.0112(15) 0.0260(15) -0.0143(14)
C68 0.0291(12) 0.0162(10) 0.0323(12) 0.0001(9) 0.0120(10) -0.0034(10)
C69 0.132(4) 0.070(2) 0.077(3) 0.004(2) 0.050(3) 0.020(3)
C70 0.072(2) 0.064(2) 0.0442(18) -0.0040(16) 0.0287(17) 0.0198(18)
C71 0.053(2) 0.105(3) 0.048(2) -0.023(2) -0.0065(16) 0.031(2)
C72 0.059(2) 0.108(3) 0.094(3) -0.034(3) 0.032(2) -0.007(2)
C73 0.090(3) 0.084(3) 0.065(2) -0.015(2) 0.048(2) 0.001(2)
C74 0.099(3) 0.081(3) 0.0406(19) 0.0019(18) 0.024(2) 0.026(2)
C75 0.0573(19) 0.078(2) 0.0331(16) -0.0070(16) 0.0068(14) 0.0144(18)
C76 0.056(3) 0.088(3) 0.390(10) 0.101(5) 0.029(4) 0.009(2)
C77 0.0333(16) 0.061(2) 0.102(3) 0.020(2) 0.0132(19) 0.0078(16)
C78 0.0323(18) 0.194(5) 0.053(2) 0.007(3) 0.0032(17) 0.025(3)
C79 0.032(2) 0.134(5) 0.198(6) -0.109(5) 0.006(3) 0.003(3)
C80 0.046(2) 0.047(2) 0.285(9) 0.031(4) 0.069(4) 0.0095(19)
C81 0.093(3) 0.127(4) 0.139(5) 0.072(4) 0.079(3) 0.068(3)
C82 0.073(3) 0.090(3) 0.075(3) -0.010(2) 0.013(2) 0.042(2)
C83 0.086(3) 0.0502(18) 0.076(2) -0.0004(17) 0.038(2) 0.0014(18)
C84 0.0487(16) 0.0447(15) 0.0388(15) -0.0032(13) 0.0217(13) 0.0103(14)
C85 0.0380(14) 0.0524(17) 0.0426(16) -0.0014(14) 0.0103(13) 0.0055(14)
C86 0.0496(17) 0.0538(17) 0.0418(16) 0.0046(14) 0.0140(14) 0.0131(15)
C87 0.0509(17) 0.0460(16) 0.0482(17) -0.0091(14) 0.0224(15) 0.0034(14)
C88 0.0492(17) 0.066(2) 0.0376(16) -0.0167(15) 0.0063(14) 0.0045(16)
C89 0.0628(19) 0.0561(18) 0.0331(15) -0.0031(14) 0.0091(14) 0.0241(16)
C90 0.059(4) 0.089(6) 0.062(5) 0.011(4) 0.014(3) 0.010(4)
C91 0.028(2) 0.054(3) 0.048(3) -0.001(2) 0.011(2) 0.005(2)
C92 0.048(3) 0.034(4) 0.065(6) -0.003(3) 0.022(4) -0.003(3)
C93 0.051(3) 0.045(3) 0.055(3) -0.017(3) 0.019(3) -0.007(3)
C94 0.046(3) 0.049(3) 0.049(3) -0.007(2) 0.022(2) 0.001(2)
C95 0.046(3) 0.044(3) 0.066(4) -0.001(3) 0.003(3) -0.005(3)
C96 0.0391(16) 0.056(2) 0.077(3) -0.0268(19) 0.0017(17) 0.0013(16)
C97 0.059(7) 0.037(6) 0.064(8) -0.001(7) -0.007(8) 0.017(5)
C98 0.047(6) 0.041(6) 0.069(8) 0.006(5) 0.031(5) 0.004(5)
C99 0.041(7) 0.045(8) 0.034(7) 0.001(6) -0.002(6) -0.001(5)
C100 0.053(7) 0.054(8) 0.080(10) 0.005(7) 0.015(7) -0.009(7)
C101 0.055(7) 0.072(8) 0.051(7) 0.024(6) 0.008(6) -0.003(6)
C102 0.028(5) 0.084(9) 0.065(9) 0.009(7) 0.012(5) 0.001(6)

loop_
_atom_type_symbol
_atom_type_description
_atom_type_scat_dispersion_real
_atom_type_scat_dispersion_imag
_atom_type_scat_source
C C 0.0033 0.0016 'International Tables Vol C Tables 4.2.6.8 and 6.1.1.4'
H H 0.0000 0.0000 'International Tables Vol C Tables 4.2.6.8 and 6.1.1.4'
N N 0.0061 0.0033 'International Tables Vol C Tables 4.2.6.8 and 6.1.1.4'
O O 0.0106 0.0060 'International Tables Vol C Tables 4.2.6.8 and 6.1.1.4'

loop_
_geom_angle_atom_site_label_1
_geom_angle_atom_site_label_2
_geom_angle_atom_site_label_3
_geom_angle
_geom_angle_site_symmetry_1
_geom_angle_site_symmetry_3
_geom_angle_publ_flag
C4 C1 C10 122.74(19) . . ?
C4 C1 C2 107.94(18) . . ?
C10 C1 C2 129.3(2) . . ?
O1 C2 N1 125.48(19) . . ?
O1 C2 C1 128.8(2) . . ?
N1 C2 C1 105.72(18) . . ?
C3 N1 C2 112.40(17) . . ?
C3 N1 C68 122.80(18) . . ?
C2 N1 C68 124.63(18) . . ?
O2 C3 N1 125.7(2) . . ?
O2 C3 C4 128.6(2) . . ?
N1 C3 C4 105.70(18) . . ?
C5 C4 C1 122.80(19) . . ?
C5 C4 C3 129.0(2) . . ?
C1 C4 C3 108.20(18) . . ?
C6 C5 C4 114.6(2) . . ?
C6 C5 H1 122.7 . . ?
C4 C5 H1 122.7 . . ?
C5 C6 C9 122.90(19) . . ?
C5 C6 C7 129.1(2) . . ?
C9 C6 C7 107.98(18) . . ?
O3 C7 N2 124.89(19) . . ?
O3 C7 C6 129.0(2) . . ?
N2 C7 C6 106.14(18) . . ?
C7 N2 C8 112.17(17) . . ?
C7 N2 C11 123.01(19) . . ?
C8 N2 C11 124.75(18) . . ?
O4 C8 N2 125.5(2) . . ?
O4 C8 C9 129.0(2) . . ?
N2 C8 C9 105.48(18) . . ?
C6 C9 C10 122.49(19) . . ?
C6 C9 C8 108.17(18) . . ?
C10 C9 C8 129.3(2) . . ?
C1 C10 C9 114.5(2) . . ?
C1 C10 H2 122.8 . . ?
C9 C10 H2 122.8 . . ?
N2 C11 C12 113.18(17) . . ?
N2 C11 H3 108.9 . . ?
C12 C11 H3 108.9 . . ?
N2 C11 H4 108.9 . . ?
C12 C11 H4 108.9 . . ?
H3 C11 H4 107.8 . . ?
C13 C12 C21 118.58(19) . . ?
C13 C12 C11 124.51(18) . . ?
C21 C12 C11 116.90(18) . . ?
C12 C13 C14 121.92(19) . . ?
C12 C13 H5 119.0 . . ?
C14 C13 H5 119.0 . . ?
C15 C14 C13 122.68(18) . . ?
C15 C14 C19 118.78(19) . . ?
C13 C14 C19 118.53(19) . . ?
C16 C15 C14 121.81(19) . . ?
C16 C15 H6 119.1 . . ?
C14 C15 H6 119.1 . . ?
C15 C16 C17 118.69(19) . . ?
C15 C16 C34 123.98(18) . . ?
C17 C16 C34 117.32(18) . . ?
O6 C17 C18 124.84(18) . . ?
O6 C17 C16 113.77(18) . . ?
C18 C17 C16 121.39(19) . . ?
C17 C18 C19 120.09(19) . . ?
C17 C18 H7 120.0 . . ?
C19 C18 H7 120.0 . . ?
C18 C19 C20 121.61(18) . . ?
C18 C19 C14 119.14(19) . . ?
C20 C19 C14 119.25(19) . . ?
C21 C20 C19 120.33(19) . . ?
C21 C20 H8 119.8 . . ?
C19 C20 H8 119.8 . . ?
O5 C21 C20 125.26(19) . . ?
O5 C21 C12 113.47(18) . . ?
C20 C21 C12 121.27(19) . . ?
C21 O5 C22 117.89(17) . . ?
O5 C22 C23 106.98(18) . . ?
O5 C22 H9 110.3 . . ?
C23 C22 H9 110.3 . . ?
O5 C22 H10 110.3 . . ?
C23 C22 H10 110.3 . . ?
H9 C22 H10 108.6 . . ?
C24 C23 C22 112.7(2) . . ?
C24 C23 H11 109.0 . . ?
C22 C23 H11 109.0 . . ?
C24 C23 H12 109.0 . . ?
C22 C23 H12 109.0 . . ?
H11 C23 H12 107.8 . . ?
C23 C24 C25 113.6(2) . . ?
C23 C24 H13 108.9 . . ?
C25 C24 H13 108.9 . . ?
C23 C24 H14 108.9 . . ?
C25 C24 H14 108.9 . . ?
H13 C24 H14 107.7 . . ?
C26 C25 C24 115.0(2) . . ?
C26 C25 H15 108.5 . . ?
C24 C25 H15 108.5 . . ?
C26 C25 H16 108.5 . . ?
C24 C25 H16 108.5 . . ?
H15 C25 H16 107.5 . . ?
C25 C26 C27 113.7(3) . . ?
C25 C26 H17 108.8 . . ?
C27 C26 H17 108.8 . . ?
C25 C26 H18 108.8 . . ?
C27 C26 H18 108.8 . . ?
H17 C26 H18 107.7 . . ?
C26 C27 H19 109.5 . . ?
C26 C27 H20 109.5 . . ?
H19 C27 H20 109.5 . . ?
C26 C27 H21 109.5 . . ?
H19 C27 H21 109.5 . . ?
H20 C27 H21 109.5 . . ?
C17 O6 C28 117.55(16) . . ?
O6 C28 C29 107.45(17) . . ?
O6 C28 H22 110.2 . . ?
C29 C28 H22 110.2 . . ?
O6 C28 H23 110.2 . . ?
C29 C28 H23 110.2 . . ?
H22 C28 H23 108.5 . . ?
C28 C29 C30 112.05(18) . . ?
C28 C29 H24 109.2 . . ?
C30 C29 H24 109.2 . . ?
C28 C29 H25 109.2 . . ?
C30 C29 H25 109.2 . . ?
H24 C29 H25 107.9 . . ?
C31 C30 C29 112.88(18) . . ?
C31 C30 H26 109.0 . . ?
C29 C30 H26 109.0 . . ?
C31 C30 H27 109.0 . . ?
C29 C30 H27 109.0 . . ?
H26 C30 H27 107.8 . . ?
C32 C31 C30 113.80(19) . . ?
C32 C31 H28 108.8 . . ?
C30 C31 H28 108.8 . . ?
C32 C31 H29 108.8 . . ?
C30 C31 H29 108.8 . . ?
H28 C31 H29 107.7 . . ?
C33 C32 C31 112.9(2) . . ?
C33 C32 H30 109.0 . . ?
C31 C32 H30 109.0 . . ?
C33 C32 H31 109.0 . . ?
C31 C32 H31 109.0 . . ?
H30 C32 H31 107.8 . . ?
C32 C33 H32 109.5 . . ?
C32 C33 H33 109.5 . . ?
H32 C33 H33 109.5 . . ?
C32 C33 H34 109.5 . . ?
H32 C33 H34 109.5 . . ?
H33 C33 H34 109.5 . . ?
N3 C34 C16 113.62(17) . . ?
N3 C34 H35 108.8 . . ?
C16 C34 H35 108.8 . . ?
N3 C34 H36 108.8 . . ?
C16 C34 H36 108.8 . . ?
H35 C34 H36 107.7 . . ?
C44 N3 C35 111.98(17) . . ?
C44 N3 C34 124.83(18) . . ?
C35 N3 C34 123.07(18) . . ?
O7 C35 N3 125.8(2) . . ?
O7 C35 C36 128.3(2) . . ?
N3 C35 C36 105.97(18) . . ?
C37 C36 C43 123.19(19) . . ?
C37 C36 C35 128.4(2) . . ?
C43 C36 C35 108.35(18) . . ?
C36 C37 C38 114.6(2) . . ?
C36 C37 H37 122.7 . . ?
C38 C37 H37 122.7 . . ?
C37 C38 C41 122.69(19) . . ?
C37 C38 C39 129.2(2) . . ?
C41 C38 C39 108.05(18) . . ?
O8 C39 N4 125.3(2) . . ?
O8 C39 C38 128.7(2) . . ?
N4 C39 C38 106.00(19) . . ?
C40 N4 C39 112.05(18) . . ?
C40 N4 C45 124.76(19) . . ?
C39 N4 C45 123.18(19) . . ?
O9 C40 N4 125.4(2) . . ?
O9 C40 C41 128.7(2) . . ?
N4 C40 C41 105.90(18) . . ?
C38 C41 C42 122.64(19) . . ?
C38 C41 C40 107.91(18) . . ?
C42 C41 C40 129.4(2) . . ?
C43 C42 C41 114.31(19) . . ?
C43 C42 H38 122.8 . . ?
C41 C42 H38 122.8 . . ?
C36 C43 C42 122.56(19) . . ?
C36 C43 C44 107.46(18) . . ?
C42 C43 C44 130.0(2) . . ?
O10 C44 N3 125.30(19) . . ?
O10 C44 C43 128.5(2) . . ?
N3 C44 C43 106.21(18) . . ?
N4 C45 C46 113.58(18) . . ?
N4 C45 H39 108.8 . . ?
C46 C45 H39 108.8 . . ?
N4 C45 H40 108.8 . . ?
C46 C45 H40 108.8 . . ?
H39 C45 H40 107.7 . . ?
C47 C46 C55 118.8(2) . . ?
C47 C46 C45 123.98(19) . . ?
C55 C46 C45 117.22(19) . . ?
C46 C47 C48 121.98(19) . . ?
C46 C47 H41 119.0 . . ?
C48 C47 H41 119.0 . . ?
C47 C48 C49 122.93(19) . . ?
C47 C48 C53 118.64(19) . . ?
C49 C48 C53 118.43(19) . . ?
C50 C49 C48 122.00(19) . . ?
C50 C49 H42 119.0 . . ?
C48 C49 H42 119.0 . . ?
C49 C50 C51 118.67(19) . . ?
C49 C50 C68 124.77(18) . . ?
C51 C50 C68 116.56(18) . . ?
O12 C51 C52 125.10(19) . . ?
O12 C51 C50 113.59(18) . . ?
C52 C51 C50 121.31(19) . . ?
C51 C52 C53 120.36(19) . . ?
C51 C52 H43 119.8 . . ?
C53 C52 H43 119.8 . . ?
C52 C53 C54 121.77(19) . . ?
C52 C53 C48 119.1(2) . . ?
C54 C53 C48 119.1(2) . . ?
C55 C54 C53 120.38(19) . . ?
C55 C54 H44 119.8 . . ?
C53 C54 H44 119.8 . . ?
O11 C55 C54 125.11(18) . . ?
O11 C55 C46 113.77(19) . . ?
C54 C55 C46 121.1(2) . . ?
C55 O11 C56 117.75(16) . . ?
O11 C56 C57 108.69(18) . . ?
O11 C56 H45 110.0 . . ?
C57 C56 H45 110.0 . . ?
O11 C56 H46 110.0 . . ?
C57 C56 H46 110.0 . . ?
H45 C56 H46 108.3 . . ?
C56 C57 C58 115.2(2) . . ?
C56 C57 H47 108.5 . . ?
C58 C57 H47 108.5 . . ?
C56 C57 H48 108.5 . . ?
C58 C57 H48 108.5 . . ?
H47 C57 H48 107.5 . . ?
C59 C58 C57 113.0(2) . . ?
C59 C58 H49 109.0 . . ?
C57 C58 H49 109.0 . . ?
C59 C58 H50 109.0 . . ?
C57 C58 H50 109.0 . . ?
H49 C58 H50 107.8 . . ?
C58 C59 C60 114.9(2) . . ?
C58 C59 H51 108.5 . . ?
C60 C59 H51 108.5 . . ?
C58 C59 H52 108.5 . . ?
C60 C59 H52 108.5 . . ?
H51 C59 H52 107.5 . . ?
C61 C60 C59 113.9(2) . . ?
C61 C60 H53 108.8 . . ?
C59 C60 H53 108.8 . . ?
C61 C60 H54 108.8 . . ?
C59 C60 H54 108.8 . . ?
H53 C60 H54 107.7 . . ?
C60 C61 H55 109.5 . . ?
C60 C61 H56 109.5 . . ?
H55 C61 H56 109.5 . . ?
C60 C61 H57 109.5 . . ?
H55 C61 H57 109.5 . . ?
H56 C61 H57 109.5 . . ?
C51 O12 C62 117.42(16) . . ?
O12 C62 C63 107.66(17) . . ?
O12 C62 H58 110.2 . . ?
C63 C62 H58 110.2 . . ?
O12 C62 H59 110.2 . . ?
C63 C62 H59 110.2 . . ?
H58 C62 H59 108.5 . . ?
C62 C63 C64 110.80(18) . . ?
C62 C63 H60 109.5 . . ?
C64 C63 H60 109.5 . . ?
C62 C63 H61 109.5 . . ?
C64 C63 H61 109.5 . . ?
H60 C63 H61 108.1 . . ?
C63 C64 C65 113.66(18) . . ?
C63 C64 H62 108.8 . . ?
C65 C64 H62 108.8 . . ?
C63 C64 H63 108.8 . . ?
C65 C64 H63 108.8 . . ?
H62 C64 H63 107.7 . . ?
C66 C65 C64 112.35(19) . . ?
C66 C65 H64 109.1 . . ?
C64 C65 H64 109.1 . . ?
C66 C65 H65 109.1 . . ?
C64 C65 H65 109.1 . . ?
H64 C65 H65 107.9 . . ?
C65 C66 C67 114.0(2) . . ?
C65 C66 H66 108.7 . . ?
C67 C66 H66 108.7 . . ?
C65 C66 H67 108.7 . . ?
C67 C66 H67 108.7 . . ?
H66 C66 H67 107.6 . . ?
C66 C67 H68 109.5 . . ?
C66 C67 H69 109.5 . . ?
H68 C67 H69 109.5 . . ?
C66 C67 H70 109.5 . . ?
H68 C67 H70 109.5 . . ?
H69 C67 H70 109.5 . . ?
N1 C68 C50 114.00(18) . . ?
N1 C68 H71 108.8 . . ?
C50 C68 H71 108.8 . . ?
N1 C68 H72 108.8 . . ?
C50 C68 H72 108.8 . . ?
H71 C68 H72 107.6 . . ?
C70 C69 H73 109.5 . . ?
C70 C69 H74 109.5 . . ?
H73 C69 H74 109.5 . . ?
C70 C69 H75 109.5 . . ?
H73 C69 H75 109.5 . . ?
H74 C69 H75 109.5 . . ?
C75 C70 C71 118.5(3) . . ?
C75 C70 C69 120.3(3) . . ?
C71 C70 C69 121.3(4) . . ?
C72 C71 C70 121.4(4) . . ?
C72 C71 H76 119.3 . . ?
C70 C71 H76 119.3 . . ?
C71 C72 C73 122.6(4) . . ?
C71 C72 H77 118.7 . . ?
C73 C72 H77 118.7 . . ?
C72 C73 C74 117.3(4) . . ?
C72 C73 H78 121.3 . . ?
C74 C73 H78 121.3 . . ?
C75 C74 C73 119.9(4) . . ?
C75 C74 H79 120.1 . . ?
C73 C74 H79 120.1 . . ?
C70 C75 C74 120.3(3) . . ?
C70 C75 H80 119.9 . . ?
C74 C75 H80 119.9 . . ?
C77 C76 H81 109.5 . . ?
C77 C76 H82 109.5 . . ?
H81 C76 H82 109.5 . . ?
C77 C76 H83 109.5 . . ?
H81 C76 H83 109.5 . . ?
H82 C76 H83 109.5 . . ?
C82 C77 C78 118.4(4) . . ?
C82 C77 C76 121.6(5) . . ?
C78 C77 C76 120.0(5) . . ?
C77 C78 C79 120.6(4) . . ?
C77 C78 H84 119.7 . . ?
C79 C78 H84 119.7 . . ?
C80 C79 C78 116.9(4) . . ?
C80 C79 H85 121.6 . . ?
C78 C79 H85 121.6 . . ?
C81 C80 C79 120.2(5) . . ?
C81 C80 H86 119.9 . . ?
C79 C80 H86 119.9 . . ?
C82 C81 C80 120.8(5) . . ?
C82 C81 H87 119.6 . . ?
C80 C81 H87 119.6 . . ?
C77 C82 C81 123.0(4) . . ?
C77 C82 H88 118.5 . . ?
C81 C82 H88 118.5 . . ?
C84 C83 H89 109.5 . . ?
C84 C83 H90 109.5 . . ?
H89 C83 H90 109.5 . . ?
C84 C83 H91 109.5 . . ?
H89 C83 H91 109.5 . . ?
H90 C83 H91 109.5 . . ?
C89 C84 C85 117.2(3) . . ?
C89 C84 C83 121.4(3) . . ?
C85 C84 C83 121.4(3) . . ?
C86 C85 C84 121.6(3) . . ?
C86 C85 H92 119.2 . . ?
C84 C85 H92 119.2 . . ?
C87 C86 C85 120.6(3) . . ?
C87 C86 H93 119.7 . . ?
C85 C86 H93 119.7 . . ?
C86 C87 C88 118.4(3) . . ?
C86 C87 H94 120.8 . . ?
C88 C87 H94 120.8 . . ?
C87 C88 C89 120.6(3) . . ?
C87 C88 H95 119.7 . . ?
C89 C88 H95 119.7 . . ?
C84 C89 C88 121.6(3) . . ?
C84 C89 H96 119.2 . . ?
C88 C89 H96 119.2 . . ?
C91 C90 H97 109.5 . . ?
C91 C90 H98 109.5 . . ?
H97 C90 H98 109.5 . . ?
C91 C90 H99 109.5 . . ?
H97 C90 H99 109.5 . . ?
H98 C90 H99 109.5 . . ?
C96 C91 C92 121.7(5) . . ?
C96 C91 C90 117.3(5) . . ?
C92 C91 C90 121.0(5) . . ?
C93 C92 C91 121.1(6) . . ?
C93 C92 H100 119.4 . . ?
C91 C92 H100 119.4 . . ?
C92 C93 C94 120.0(5) . . ?
C92 C93 H101 120.0 . . ?
C94 C93 H101 120.0 . . ?
C93 C94 C95 119.1(5) . . ?
C93 C94 H102 120.5 . . ?
C95 C94 H102 120.5 . . ?
C94 C95 C96 119.7(6) . . ?
C94 C95 H103 120.1 . . ?
C96 C95 H103 120.1 . . ?
C98 C96 C91 75.1(6) . . ?
C98 C96 C95 43.6(5) . . ?
C91 C96 C95 118.3(4) . . ?
C98 C96 C102 115.7(8) . . ?
C91 C96 C102 40.6(5) . . ?
C95 C96 C102 158.8(6) . . ?
C98 C96 H111 163.3 . . ?
C91 C96 H111 120.8 . . ?
C95 C96 H111 120.8 . . ?
C102 C96 H111 80.3 . . ?
C98 C96 H112 122.2 . . ?
C91 C96 H112 162.7 . . ?
C95 C96 H112 78.8 . . ?
C102 C96 H112 122.2 . . ?
H111 C96 H112 42.2 . . ?
C98 C97 H104 109.5 . . ?
C98 C97 H105 109.5 . . ?
H104 C97 H105 109.5 . . ?
C98 C97 H106 109.5 . . ?
H104 C97 H106 109.5 . . ?
H105 C97 H106 109.5 . . ?
C96 C98 C99 126.3(10) . . ?
C96 C98 C97 111.4(10) . . ?
C99 C98 C97 122.2(11) . . ?
C98 C99 C100 120.9(13) . . ?
C98 C99 H107 119.6 . . ?
C100 C99 H107 119.6 . . ?
C101 C100 C99 117.7(13) . . ?
C101 C100 H108 121.2 . . ?
C99 C100 H108 121.2 . . ?
C102 C101 C100 120.2(13) . . ?
C102 C101 H109 119.9 . . ?
C100 C101 H109 119.9 . . ?
C101 C102 C96 119.2(13) . . ?
C101 C102 H110 120.4 . . ?
C96 C102 H110 120.4 . . ?

loop_
_geom_bond_atom_site_label_1
_geom_bond_atom_site_label_2
_geom_bond_distance
_geom_bond_site_symmetry_2
_geom_bond_publ_flag
C1 C4 1.387(3) . ?
C1 C10 1.387(3) . ?
C1 C2 1.499(3) . ?
C2 O1 1.201(3) . ?
C2 N1 1.395(3) . ?
N1 C3 1.392(3) . ?
N1 C68 1.458(3) . ?
C3 O2 1.199(3) . ?
C3 C4 1.498(3) . ?
C4 C5 1.386(3) . ?
C5 C6 1.385(3) . ?
C5 H1 0.9500 . ?
C6 C9 1.386(3) . ?
C6 C7 1.494(3) . ?
C7 O3 1.203(3) . ?
C7 N2 1.394(3) . ?
N2 C8 1.398(3) . ?
N2 C11 1.457(2) . ?
C8 O4 1.201(3) . ?
C8 C9 1.504(3) . ?
C9 C10 1.394(3) . ?
C10 H2 0.9500 . ?
C11 C12 1.512(3) . ?
C11 H3 0.9900 . ?
C11 H4 0.9900 . ?
C12 C13 1.370(3) . ?
C12 C21 1.427(3) . ?
C13 C14 1.421(3) . ?
C13 H5 0.9500 . ?
C14 C15 1.419(3) . ?
C14 C19 1.423(3) . ?
C15 C16 1.368(3) . ?
C15 H6 0.9500 . ?
C16 C17 1.423(3) . ?
C16 C34 1.520(3) . ?
C17 O6 1.368(2) . ?
C17 C18 1.376(3) . ?
C18 C19 1.416(3) . ?
C18 H7 0.9500 . ?
C19 C20 1.417(3) . ?
C20 C21 1.370(3) . ?
C20 H8 0.9500 . ?
C21 O5 1.366(2) . ?
O5 C22 1.443(2) . ?
C22 C23 1.510(3) . ?
C22 H9 0.9900 . ?
C22 H10 0.9900 . ?
C23 C24 1.508(3) . ?
C23 H11 0.9900 . ?
C23 H12 0.9900 . ?
C24 C25 1.535(4) . ?
C24 H13 0.9900 . ?
C24 H14 0.9900 . ?
C25 C26 1.501(4) . ?
C25 H15 0.9900 . ?
C25 H16 0.9900 . ?
C26 C27 1.507(4) . ?
C26 H17 0.9900 . ?
C26 H18 0.9900 . ?
C27 H19 0.9800 . ?
C27 H20 0.9800 . ?
C27 H21 0.9800 . ?
O6 C28 1.436(2) . ?
C28 C29 1.505(3) . ?
C28 H22 0.9900 . ?
C28 H23 0.9900 . ?
C29 C30 1.529(3) . ?
C29 H24 0.9900 . ?
C29 H25 0.9900 . ?
C30 C31 1.520(3) . ?
C30 H26 0.9900 . ?
C30 H27 0.9900 . ?
C31 C32 1.519(3) . ?
C31 H28 0.9900 . ?
C31 H29 0.9900 . ?
C32 C33 1.519(3) . ?
C32 H30 0.9900 . ?
C32 H31 0.9900 . ?
C33 H32 0.9800 . ?
C33 H33 0.9800 . ?
C33 H34 0.9800 . ?
C34 N3 1.457(2) . ?
C34 H35 0.9900 . ?
C34 H36 0.9900 . ?
N3 C44 1.388(3) . ?
N3 C35 1.394(3) . ?
C35 O7 1.200(3) . ?
C35 C36 1.491(3) . ?
C36 C37 1.381(3) . ?
C36 C43 1.386(3) . ?
C37 C38 1.384(3) . ?
C37 H37 0.9500 . ?
C38 C41 1.392(3) . ?
C38 C39 1.490(3) . ?
C39 O8 1.204(3) . ?
C39 N4 1.397(3) . ?
N4 C40 1.393(3) . ?
N4 C45 1.454(3) . ?
C40 O9 1.211(3) . ?
C40 C41 1.496(3) . ?
C41 C42 1.394(3) . ?
C42 C43 1.390(3) . ?
C42 H38 0.9500 . ?
C43 C44 1.501(3) . ?
C44 O10 1.210(3) . ?
C45 C46 1.509(3) . ?
C45 H39 0.9900 . ?
C45 H40 0.9900 . ?
C46 C47 1.373(3) . ?
C46 C55 1.430(3) . ?
C47 C48 1.410(3) . ?
C47 H41 0.9500 . ?
C48 C49 1.418(3) . ?
C48 C53 1.434(3) . ?
C49 C50 1.365(3) . ?
C49 H42 0.9500 . ?
C50 C51 1.430(3) . ?
C50 C68 1.513(3) . ?
C51 O12 1.363(2) . ?
C51 C52 1.369(3) . ?
C52 C53 1.412(3) . ?
C52 H43 0.9500 . ?
C53 C54 1.419(3) . ?
C54 C55 1.370(3) . ?
C54 H44 0.9500 . ?
C55 O11 1.368(3) . ?
O11 C56 1.440(2) . ?
C56 C57 1.506(3) . ?
C56 H45 0.9900 . ?
C56 H46 0.9900 . ?
C57 C58 1.531(3) . ?
C57 H47 0.9900 . ?
C57 H48 0.9900 . ?
C58 C59 1.518(3) . ?
C58 H49 0.9900 . ?
C58 H50 0.9900 . ?
C59 C60 1.535(4) . ?
C59 H51 0.9900 . ?
C59 H52 0.9900 . ?
C60 C61 1.515(4) . ?
C60 H53 0.9900 . ?
C60 H54 0.9900 . ?
C61 H55 0.9800 . ?
C61 H56 0.9800 . ?
C61 H57 0.9800 . ?
O12 C62 1.439(2) . ?
C62 C63 1.503(3) . ?
C62 H58 0.9900 . ?
C62 H59 0.9900 . ?
C63 C64 1.523(3) . ?
C63 H60 0.9900 . ?
C63 H61 0.9900 . ?
C64 C65 1.524(3) . ?
C64 H62 0.9900 . ?
C64 H63 0.9900 . ?
C65 C66 1.512(3) . ?
C65 H64 0.9900 . ?
C65 H65 0.9900 . ?
C66 C67 1.517(4) . ?
C66 H66 0.9900 . ?
C66 H67 0.9900 . ?
C67 H68 0.9800 . ?
C67 H69 0.9800 . ?
C67 H70 0.9800 . ?
C68 H71 0.9900 . ?
C68 H72 0.9900 . ?
C69 C70 1.484(5) . ?
C69 H73 0.9800 . ?
C69 H74 0.9800 . ?
C69 H75 0.9800 . ?
C70 C75 1.371(4) . ?
C70 C71 1.382(5) . ?
C71 C72 1.335(5) . ?
C71 H76 0.9500 . ?
C72 C73 1.355(5) . ?
C72 H77 0.9500 . ?
C73 C74 1.419(5) . ?
C73 H78 0.9500 . ?
C74 C75 1.384(5) . ?
C74 H79 0.9500 . ?
C75 H80 0.9500 . ?
C76 C77 1.500(5) . ?
C76 H81 0.9800 . ?
C76 H82 0.9800 . ?
C76 H83 0.9800 . ?
C77 C82 1.321(5) . ?
C77 C78 1.363(6) . ?
C78 C79 1.405(7) . ?
C78 H84 0.9500 . ?
C79 C80 1.381(8) . ?
C79 H85 0.9500 . ?
C80 C81 1.336(8) . ?
C80 H86 0.9500 . ?
C81 C82 1.320(6) . ?
C81 H87 0.9500 . ?
C82 H88 0.9500 . ?
C83 C84 1.504(4) . ?
C83 H89 0.9800 . ?
C83 H90 0.9800 . ?
C83 H91 0.9800 . ?
C84 C89 1.377(4) . ?
C84 C85 1.380(4) . ?
C85 C86 1.380(4) . ?
C85 H92 0.9500 . ?
C86 C87 1.372(4) . ?
C86 H93 0.9500 . ?
C87 C88 1.377(4) . ?
C87 H94 0.9500 . ?
C88 C89 1.378(4) . ?
C88 H95 0.9500 . ?
C89 H96 0.9500 . ?
C90 C91 1.526(8) . ?
C90 H97 0.9800 . ?
C90 H98 0.9800 . ?
C90 H99 0.9800 . ?
C91 C96 1.323(6) . ?
C91 C92 1.373(8) . ?
C92 C93 1.370(8) . ?
C92 H100 0.9500 . ?
C93 C94 1.381(7) . ?
C93 H101 0.9500 . ?
C94 C95 1.383(7) . ?
C94 H102 0.9500 . ?
C95 C96 1.455(7) . ?
C95 H103 0.9500 . ?
C96 C98 1.186(11) . ?
C96 C102 1.593(14) . ?
C96 H111 0.9500 . ?
C96 H112 0.9500 . ?
C97 C98 1.475(15) . ?
C97 H104 0.9800 . ?
C97 H105 0.9800 . ?
C97 H106 0.9800 . ?
C98 C99 1.364(17) . ?
C99 C100 1.407(15) . ?
C99 H107 0.9500 . ?
C100 C101 1.385(18) . ?
C100 H108 0.9500 . ?
C101 C102 1.320(19) . ?
C101 H109 0.9500 . ?
C102 H110 0.9500 . ?

loop_
_geom_torsion_atom_site_label_1
_geom_torsion_atom_site_label_2
_geom_torsion_atom_site_label_3
_geom_torsion_atom_site_label_4
_geom_torsion
_geom_torsion_site_symmetry_1
_geom_torsion_site_symmetry_2
_geom_torsion_site_symmetry_3
_geom_torsion_site_symmetry_4
_geom_torsion_publ_flag
C4 C1 C2 O1 -179.7(2) . . . . ?
C10 C1 C2 O1 0.2(4) . . . . ?
C4 C1 C2 N1 -0.3(2) . . . . ?
C10 C1 C2 N1 179.6(2) . . . . ?
O1 C2 N1 C3 -179.0(2) . . . . ?
C1 C2 N1 C3 1.6(2) . . . . ?
O1 C2 N1 C68 -3.6(3) . . . . ?
C1 C2 N1 C68 176.89(18) . . . . ?
C2 N1 C3 O2 176.5(2) . . . . ?
C68 N1 C3 O2 1.1(3) . . . . ?
C2 N1 C3 C4 -2.2(2) . . . . ?
C68 N1 C3 C4 -177.56(18) . . . . ?
C10 C1 C4 C5 -0.5(3) . . . . ?
C2 C1 C4 C5 179.40(19) . . . . ?
C10 C1 C4 C3 179.10(19) . . . . ?
C2 C1 C4 C3 -1.0(2) . . . . ?
O2 C3 C4 C5 2.9(4) . . . . ?
N1 C3 C4 C5 -178.5(2) . . . . ?
O2 C3 C4 C1 -176.7(2) . . . . ?
N1 C3 C4 C1 1.9(2) . . . . ?
C1 C4 C5 C6 0.2(3) . . . . ?
C3 C4 C5 C6 -179.3(2) . . . . ?
C4 C5 C6 C9 -0.3(3) . . . . ?
C4 C5 C6 C7 177.8(2) . . . . ?
C5 C6 C7 O3 -0.8(4) . . . . ?
C9 C6 C7 O3 177.5(2) . . . . ?
C5 C6 C7 N2 179.8(2) . . . . ?
C9 C6 C7 N2 -1.9(2) . . . . ?
O3 C7 N2 C8 -178.6(2) . . . . ?
C6 C7 N2 C8 0.8(2) . . . . ?
O3 C7 N2 C11 -1.6(3) . . . . ?
C6 C7 N2 C11 177.82(18) . . . . ?
C7 N2 C8 O4 -179.0(2) . . . . ?
C11 N2 C8 O4 4.0(3) . . . . ?
C7 N2 C8 C9 0.6(2) . . . . ?
C11 N2 C8 C9 -176.44(18) . . . . ?
C5 C6 C9 C10 0.6(3) . . . . ?
C7 C6 C9 C10 -177.81(19) . . . . ?
C5 C6 C9 C8 -179.36(19) . . . . ?
C7 C6 C9 C8 2.2(2) . . . . ?
O4 C8 C9 C6 177.8(2) . . . . ?
N2 C8 C9 C6 -1.8(2) . . . . ?
O4 C8 C9 C10 -2.1(4) . . . . ?
N2 C8 C9 C10 178.3(2) . . . . ?
C4 C1 C10 C9 0.8(3) . . . . ?
C2 C1 C10 C9 -179.1(2) . . . . ?
C6 C9 C10 C1 -0.8(3) . . . . ?
C8 C9 C10 C1 179.1(2) . . . . ?
C7 N2 C11 C12 86.1(3) . . . . ?
C8 N2 C11 C12 -97.2(2) . . . . ?
N2 C11 C12 C13 -0.6(3) . . . . ?
N2 C11 C12 C21 -179.86(19) . . . . ?
C21 C12 C13 C14 -0.5(3) . . . . ?
C11 C12 C13 C14 -179.7(2) . . . . ?
C12 C13 C14 C15 176.9(2) . . . . ?
C12 C13 C14 C19 -2.2(3) . . . . ?
C13 C14 C15 C16 179.8(2) . . . . ?
C19 C14 C15 C16 -1.1(3) . . . . ?
C14 C15 C16 C17 -1.8(3) . . . . ?
C14 C15 C16 C34 177.2(2) . . . . ?
C15 C16 C17 O6 -176.97(19) . . . . ?
C34 C16 C17 O6 4.0(3) . . . . ?
C15 C16 C17 C18 2.9(3) . . . . ?
C34 C16 C17 C18 -176.2(2) . . . . ?
O6 C17 C18 C19 178.9(2) . . . . ?
C16 C17 C18 C19 -0.9(3) . . . . ?
C17 C18 C19 C20 178.0(2) . . . . ?
C17 C18 C19 C14 -2.0(3) . . . . ?
C15 C14 C19 C18 3.0(3) . . . . ?
C13 C14 C19 C18 -177.9(2) . . . . ?
C15 C14 C19 C20 -177.0(2) . . . . ?
C13 C14 C19 C20 2.1(3) . . . . ?
C18 C19 C20 C21 -179.5(2) . . . . ?
C14 C19 C20 C21 0.6(3) . . . . ?
C19 C20 C21 O5 177.2(2) . . . . ?
C19 C20 C21 C12 -3.3(3) . . . . ?
C13 C12 C21 O5 -177.16(19) . . . . ?
C11 C12 C21 O5 2.1(3) . . . . ?
C13 C12 C21 C20 3.3(3) . . . . ?
C11 C12 C21 C20 -177.4(2) . . . . ?
C20 C21 O5 C22 -1.8(3) . . . . ?
C12 C21 O5 C22 178.64(19) . . . . ?
C21 O5 C22 C23 179.32(19) . . . . ?
O5 C22 C23 C24 69.3(3) . . . . ?
C22 C23 C24 C25 -177.4(2) . . . . ?
C23 C24 C25 C26 64.1(3) . . . . ?
C24 C25 C26 C27 60.2(4) . . . . ?
C18 C17 O6 C28 -4.2(3) . . . . ?
C16 C17 O6 C28 175.62(18) . . . . ?
C17 O6 C28 C29 -175.42(18) . . . . ?
O6 C28 C29 C30 -177.94(18) . . . . ?
C28 C29 C30 C31 -178.1(2) . . . . ?
C29 C30 C31 C32 177.3(2) . . . . ?
C30 C31 C32 C33 -179.5(2) . . . . ?
C15 C16 C34 N3 3.8(3) . . . . ?
C17 C16 C34 N3 -177.14(19) . . . . ?
C16 C34 N3 C44 -95.5(2) . . . . ?
C16 C34 N3 C35 88.7(2) . . . . ?
C44 N3 C35 O7 -176.8(2) . . . . ?
C34 N3 C35 O7 -0.6(4) . . . . ?
C44 N3 C35 C36 1.9(2) . . . . ?
C34 N3 C35 C36 178.09(18) . . . . ?
O7 C35 C36 C37 -1.4(4) . . . . ?
N3 C35 C36 C37 179.9(2) . . . . ?
O7 C35 C36 C43 176.7(2) . . . . ?
N3 C35 C36 C43 -2.0(2) . . . . ?
C43 C36 C37 C38 -0.4(3) . . . . ?
C35 C36 C37 C38 177.4(2) . . . . ?
C36 C37 C38 C41 0.6(3) . . . . ?
C36 C37 C38 C39 -177.7(2) . . . . ?
C37 C38 C39 O8 -0.5(4) . . . . ?
C41 C38 C39 O8 -178.9(2) . . . . ?
C37 C38 C39 N4 178.4(2) . . . . ?
C41 C38 C39 N4 0.0(2) . . . . ?
O8 C39 N4 C40 -179.1(2) . . . . ?
C38 C39 N4 C40 1.9(2) . . . . ?
O8 C39 N4 C45 0.1(3) . . . . ?
C38 C39 N4 C45 -178.92(18) . . . . ?
C39 N4 C40 O9 176.1(2) . . . . ?
C45 N4 C40 O9 -3.1(3) . . . . ?
C39 N4 C40 C41 -2.9(2) . . . . ?
C45 N4 C40 C41 177.93(18) . . . . ?
C37 C38 C41 C42 -0.7(3) . . . . ?
C39 C38 C41 C42 177.89(19) . . . . ?
C37 C38 C41 C40 179.72(19) . . . . ?
C39 C38 C41 C40 -1.7(2) . . . . ?
O9 C40 C41 C38 -176.1(2) . . . . ?
N4 C40 C41 C38 2.8(2) . . . . ?
O9 C40 C41 C42 4.3(4) . . . . ?
N4 C40 C41 C42 -176.7(2) . . . . ?
C38 C41 C42 C43 0.6(3) . . . . ?
C40 C41 C42 C43 -180.0(2) . . . . ?
C37 C36 C43 C42 0.4(3) . . . . ?
C35 C36 C43 C42 -177.82(19) . . . . ?
C37 C36 C43 C44 179.6(2) . . . . ?
C35 C36 C43 C44 1.4(2) . . . . ?
C41 C42 C43 C36 -0.4(3) . . . . ?
C41 C42 C43 C44 -179.4(2) . . . . ?
C35 N3 C44 O10 179.2(2) . . . . ?
C34 N3 C44 O10 3.0(3) . . . . ?
C35 N3 C44 C43 -1.0(2) . . . . ?
C34 N3 C44 C43 -177.18(18) . . . . ?
C36 C43 C44 O10 179.5(2) . . . . ?
C42 C43 C44 O10 -1.4(4) . . . . ?
C36 C43 C44 N3 -0.3(2) . . . . ?
C42 C43 C44 N3 178.8(2) . . . . ?
C40 N4 C45 C46 88.4(3) . . . . ?
C39 N4 C45 C46 -90.7(3) . . . . ?
N4 C45 C46 C47 -0.5(3) . . . . ?
N4 C45 C46 C55 178.74(19) . . . . ?
C55 C46 C47 C48 1.1(3) . . . . ?
C45 C46 C47 C48 -179.7(2) . . . . ?
C46 C47 C48 C49 -179.1(2) . . . . ?
C46 C47 C48 C53 0.3(3) . . . . ?
C47 C48 C49 C50 -178.7(2) . . . . ?
C53 C48 C49 C50 1.9(3) . . . . ?
C48 C49 C50 C51 1.0(3) . . . . ?
C48 C49 C50 C68 -178.9(2) . . . . ?
C49 C50 C51 O12 176.76(19) . . . . ?
C68 C50 C51 O12 -3.4(3) . . . . ?
C49 C50 C51 C52 -2.6(3) . . . . ?
C68 C50 C51 C52 177.3(2) . . . . ?
O12 C51 C52 C53 -178.1(2) . . . . ?
C50 C51 C52 C53 1.2(3) . . . . ?
C51 C52 C53 C54 -180.0(2) . . . . ?
C51 C52 C53 C48 1.8(3) . . . . ?
C47 C48 C53 C52 177.3(2) . . . . ?
C49 C48 C53 C52 -3.3(3) . . . . ?
C47 C48 C53 C54 -1.1(3) . . . . ?
C49 C48 C53 C54 178.4(2) . . . . ?
C52 C53 C54 C55 -177.9(2) . . . . ?
C48 C53 C54 C55 0.3(3) . . . . ?
C53 C54 C55 O11 -179.7(2) . . . . ?
C53 C54 C55 C46 1.1(3) . . . . ?
C47 C46 C55 O11 178.88(19) . . . . ?
C45 C46 C55 O11 -0.4(3) . . . . ?
C47 C46 C55 C54 -1.9(3) . . . . ?
C45 C46 C55 C54 178.9(2) . . . . ?
C54 C55 O11 C56 10.9(3) . . . . ?
C46 C55 O11 C56 -169.87(18) . . . . ?
C55 O11 C56 C57 -179.53(19) . . . . ?
O11 C56 C57 C58 -50.4(3) . . . . ?
C56 C57 C58 C59 98.2(3) . . . . ?
C57 C58 C59 C60 -175.8(2) . . . . ?
C58 C59 C60 C61 -65.9(3) . . . . ?
C52 C51 O12 C62 4.2(3) . . . . ?
C50 C51 O12 C62 -175.17(18) . . . . ?
C51 O12 C62 C63 176.13(18) . . . . ?
O12 C62 C63 C64 175.70(18) . . . . ?
C62 C63 C64 C65 178.86(19) . . . . ?
C63 C64 C65 C66 176.0(2) . . . . ?
C64 C65 C66 C67 -178.3(2) . . . . ?
C3 N1 C68 C50 -85.9(3) . . . . ?
C2 N1 C68 C50 99.3(2) . . . . ?
C49 C50 C68 N1 0.8(3) . . . . ?
C51 C50 C68 N1 -179.05(19) . . . . ?
C75 C70 C71 C72 -0.5(5) . . . . ?
C69 C70 C71 C72 179.3(3) . . . . ?
C70 C71 C72 C73 -2.2(6) . . . . ?
C71 C72 C73 C74 3.2(6) . . . . ?
C72 C73 C74 C75 -1.6(5) . . . . ?
C71 C70 C75 C74 2.0(5) . . . . ?
C69 C70 C75 C74 -177.8(3) . . . . ?
C73 C74 C75 C70 -0.9(5) . . . . ?
C82 C77 C78 C79 -2.4(5) . . . . ?
C76 C77 C78 C79 177.7(4) . . . . ?
C77 C78 C79 C80 1.7(6) . . . . ?
C78 C79 C80 C81 -0.2(7) . . . . ?
C79 C80 C81 C82 -0.5(7) . . . . ?
C78 C77 C82 C81 1.8(6) . . . . ?
C76 C77 C82 C81 -178.4(4) . . . . ?
C80 C81 C82 C77 -0.3(7) . . . . ?
C89 C84 C85 C86 0.4(4) . . . . ?
C83 C84 C85 C86 179.2(3) . . . . ?
C84 C85 C86 C87 0.1(4) . . . . ?
C85 C86 C87 C88 0.1(4) . . . . ?
C86 C87 C88 C89 -0.7(4) . . . . ?
C85 C84 C89 C88 -1.0(4) . . . . ?
C83 C84 C89 C88 -179.8(3) . . . . ?
C87 C88 C89 C84 1.2(4) . . . . ?
C96 C91 C92 C93 -1.3(8) . . . . ?
C90 C91 C92 C93 178.3(6) . . . . ?
C91 C92 C93 C94 -0.2(9) . . . . ?
C92 C93 C94 C95 0.0(8) . . . . ?
C93 C94 C95 C96 1.6(7) . . . . ?
C92 C91 C96 C98 8.4(7) . . . . ?
C90 C91 C96 C98 -171.2(6) . . . . ?
C92 C91 C96 C95 2.8(6) . . . . ?
C90 C91 C96 C95 -176.8(5) . . . . ?
C92 C91 C96 C102 -174.1(9) . . . . ?
C90 C91 C96 C102 6.3(8) . . . . ?
C94 C95 C96 C98 -10.8(7) . . . . ?
C94 C95 C96 C91 -3.0(7) . . . . ?
C94 C95 C96 C102 2.7(17) . . . . ?
C91 C96 C98 C99 0.9(10) . . . . ?
C95 C96 C98 C99 173.7(15) . . . . ?
C102 C96 C98 C99 -0.9(14) . . . . ?
C91 C96 C98 C97 -177.1(9) . . . . ?
C95 C96 C98 C97 -4.3(8) . . . . ?
C102 C96 C98 C97 -178.9(8) . . . . ?
C96 C98 C99 C100 2.1(19) . . . . ?
C97 C98 C99 C100 180.0(12) . . . . ?
C98 C99 C100 C101 -3(2) . . . . ?
C99 C100 C101 C102 2.1(19) . . . . ?
C100 C101 C102 C96 -0.9(16) . . . . ?
C98 C96 C102 C101 0.3(12) . . . . ?
C91 C96 C102 C101 -2.4(7) . . . . ?
C95 C96 C102 C101 -10(2) . . . . ?
